data_7026719
loop_
_publ_author_name
'Heinz, Philipp'
'Puchberger, Michael'
'Bendova, Maria'
'Baumann, Stefan O.'
'Schubert, Ulrich'

_publ_section_title
;
 Clusters for alkyne-azide click reactions.
;
_journal_issue 33
_journal_name_full 'Dalton transactions (Cambridge, England : 2003)'
_journal_page_first 7640
_journal_page_last 7644
_journal_paper_doi 10.1039/c0dt00618a
_journal_volume 39
_journal_year 2010
_chemical_formula_moiety 'C64 H96 O28 Ti6'
_chemical_formula_sum 'C64 H96 O28 Ti6'
_chemical_formula_weight 1600.81
_chemical_name_systematic
;
?
;
_space_group_IT_number 2
_symmetry_cell_setting triclinic
_symmetry_space_group_name_Hall '-P 1'
_symmetry_space_group_name_H-M 'P -1'
_atom_sites_solution_hydrogens geom
_atom_sites_solution_primary direct
_atom_sites_solution_secondary difmap
_audit_creation_method SHELXL-97
_cell_angle_alpha 109.084(1)
_cell_angle_beta 110.319(1)
_cell_angle_gamma 102.308(1)
_cell_formula_units_Z 1
_cell_length_a 11.5840(6)
_cell_length_b 14.1246(7)
_cell_length_c 14.1278(7)
_cell_measurement_reflns_used 4341
_cell_measurement_temperature 100(2)
_cell_measurement_theta_max 28.1835
_cell_measurement_theta_min 2.5605
_cell_volume 1904.32(17)
_computing_cell_refinement 'Bruker-AXS SAINT Software'
_computing_data_collection 'Bruker-AXS SMART Software'
_computing_data_reduction 'Bruker-AXS SAINT Software'
_computing_molecular_graphics 'Bruker-AXS SHELXTL Software'
_computing_publication_material 'Bruker-AXS SHELXTL Software'
_computing_structure_refinement 'SHELXL-97 (Sheldrick, 1997)'
_computing_structure_solution 'SHELXS-97 (Sheldrick, 1990)'
_diffrn_ambient_temperature 100(2)
_diffrn_measured_fraction_theta_full 0.985
_diffrn_measured_fraction_theta_max 0.985
_diffrn_measurement_device_type 'Bruker-AXS APEX CCD Detector'
_diffrn_measurement_method omega-scans
_diffrn_radiation_monochromator graphite
_diffrn_radiation_source 'fine-focus sealed tube'
_diffrn_radiation_type MoK\a
_diffrn_radiation_wavelength 0.71073
_diffrn_reflns_av_R_equivalents 0.0238
_diffrn_reflns_av_sigmaI/netI 0.0498
_diffrn_reflns_limit_h_max 15
_diffrn_reflns_limit_h_min -15
_diffrn_reflns_limit_k_max 18
_diffrn_reflns_limit_k_min -11
_diffrn_reflns_limit_l_max 17
_diffrn_reflns_limit_l_min -18
_diffrn_reflns_number 12595
_diffrn_reflns_theta_full 27.50
_diffrn_reflns_theta_max 27.50
_diffrn_reflns_theta_min 1.97
_diffrn_standards_interval_time 15
_exptl_absorpt_coefficient_mu 0.676
_exptl_absorpt_correction_T_max 0.905
_exptl_absorpt_correction_T_min 0.759
_exptl_absorpt_correction_type multi-scan
_exptl_absorpt_process_details SADABS
_exptl_crystal_colour colorless
_exptl_crystal_density_diffrn 1.396
_exptl_crystal_density_method 'not measured'
_exptl_crystal_description block
_exptl_crystal_F_000 836
_exptl_crystal_size_max 0.35
_exptl_crystal_size_mid 0.20
_exptl_crystal_size_min 0.15
_refine_diff_density_max 0.928
_refine_diff_density_min -0.423
_refine_diff_density_rms 0.086
_refine_ls_extinction_method none
_refine_ls_goodness_of_fit_ref 1.048
_refine_ls_hydrogen_treatment constr
_refine_ls_matrix_type full
_refine_ls_number_parameters 473
_refine_ls_number_reflns 8611
_refine_ls_number_restraints 91
_refine_ls_restrained_S_all 1.043
_refine_ls_R_factor_all 0.0591
_refine_ls_R_factor_gt 0.0442
_refine_ls_shift/su_max 0.001
_refine_ls_shift/su_mean 0.000
_refine_ls_structure_factor_coef Fsqd
_refine_ls_weighting_details 'calc w=1/[\s^2^(Fo^2^)+(0.0683P)^2^+0.4533P] where P=(Fo^2^+2Fc^2^)/3'
_refine_ls_weighting_scheme calc
_refine_ls_wR_factor_gt 0.1141
_refine_ls_wR_factor_ref 0.1225
_reflns_number_gt 6896
_reflns_number_total 8611
_reflns_threshold_expression I>2\s(I)
_cod_data_source_file c0dt00618a.txt
_cod_data_source_block mb049
_cod_database_code 7026719

loop_
_symmetry_equiv_pos_as_xyz
'x, y, z'
'-x, -y, -z'

loop_
_atom_site_label
_atom_site_type_symbol
_atom_site_fract_x
_atom_site_fract_y
_atom_site_fract_z
_atom_site_U_iso_or_equiv
_atom_site_adp_type
_atom_site_occupancy
_atom_site_symmetry_multiplicity
_atom_site_calc_flag
_atom_site_refinement_flags
_atom_site_disorder_assembly
_atom_site_disorder_group
Ti1 Ti 0.47102(4) 0.62856(3) 0.41539(3) 0.01333(10) Uani 1 1 d . A .
Ti2 Ti 0.45048(4) 0.37041(3) 0.32696(3) 0.01284(10) Uani 1 1 d . . .
Ti3 Ti 0.40886(4) 0.14265(3) 0.31948(3) 0.01516(11) Uani 1 1 d . . .
O1 O 0.52985(15) 0.69384(12) 0.57226(13) 0.0141(3) Uani 1 1 d . . .
O2 O 0.52520(15) 0.51166(13) 0.41031(13) 0.0140(3) Uani 1 1 d . . .
O11 O 0.48402(17) 0.87816(13) 0.54602(14) 0.0205(4) Uani 1 1 d . . .
O12 O 0.36283(16) 0.72430(13) 0.38905(14) 0.0196(4) Uani 1 1 d . . .
C11 C 0.3938(2) 0.82315(19) 0.4462(2) 0.0185(5) Uani 1 1 d . . .
C12 C 0.3230(3) 0.8845(2) 0.3937(2) 0.0302(6) Uani 1 1 d . . .
H11 H 0.3887 0.9402 0.3912 0.036 Uiso 1 1 calc R . .
H12 H 0.2884 0.9224 0.4433 0.036 Uiso 1 1 calc R . .
C13 C 0.2085(3) 0.8179(2) 0.2755(2) 0.0264(6) Uani 1 1 d . . .
H13 H 0.1896 0.8666 0.2404 0.032 Uiso 1 1 calc R . .
H14 H 0.2360 0.7665 0.2299 0.032 Uiso 1 1 calc R . .
C14 C 0.0867(3) 0.7576(2) 0.2730(2) 0.0248(6) Uani 1 1 d . . .
C15 C -0.0127(3) 0.7088(2) 0.2687(2) 0.0314(6) Uani 1 1 d . . .
H15 H -0.0927 0.6695 0.2653 0.038 Uiso 1 1 calc R . .
O21 O 0.28769(15) 0.53630(13) 0.38923(13) 0.0164(3) Uani 1 1 d . . .
O22 O 0.26865(15) 0.36416(13) 0.30901(13) 0.0164(3) Uani 1 1 d . . .
C21 C 0.2215(2) 0.43648(19) 0.33400(19) 0.0155(5) Uani 1 1 d . . .
C22 C 0.0737(2) 0.4010(2) 0.2922(2) 0.0213(5) Uani 1 1 d . . .
H21 H 0.0536 0.4234 0.3569 0.026 Uiso 1 1 calc R . .
H22 H 0.0330 0.3215 0.2508 0.026 Uiso 1 1 calc R . .
C23 C 0.0149(3) 0.4507(2) 0.2149(2) 0.0316(6) Uani 1 1 d . . .
H23 H -0.0778 0.4391 0.2017 0.038 Uiso 1 1 calc R . .
H24 H 0.0652 0.5294 0.2530 0.038 Uiso 1 1 calc R . .
C24 C 0.0168(3) 0.4058(3) 0.1065(3) 0.0347(7) Uani 1 1 d . . .
C25 C 0.0174(3) 0.3690(3) 0.0193(3) 0.0464(9) Uani 1 1 d . . .
H25 H 0.0178 0.3392 -0.0513 0.056 Uiso 1 1 calc R . .
O31 O 0.37993(16) 0.55210(13) 0.23911(13) 0.0182(4) Uani 1 1 d . . .
O32 O 0.40166(16) 0.39166(13) 0.18467(13) 0.0169(3) Uani 1 1 d . . .
C31 C 0.3770(2) 0.46978(19) 0.16716(19) 0.0157(5) Uani 1 1 d . . .
C32 C 0.3459(2) 0.4611(2) 0.05088(19) 0.0187(5) Uani 1 1 d . . .
H31 H 0.2726 0.3916 -0.0049 0.022 Uiso 1 1 calc R . .
H32 H 0.4245 0.4606 0.0380 0.022 Uiso 1 1 calc R . .
C33 C 0.3070(3) 0.5523(2) 0.0314(2) 0.0227(5) Uani 1 1 d . . .
H33 H 0.2149 0.5401 0.0205 0.027 Uiso 1 1 calc R . .
H34 H 0.3657 0.6215 0.0986 0.027 Uiso 1 1 calc R . .
C34 C 0.3167(2) 0.5591(2) -0.0669(2) 0.0203(5) Uani 1 1 d . . .
C35 C 0.3291(3) 0.5667(2) -0.1442(2) 0.0266(6) Uani 1 1 d . . .
H35 H 0.3390 0.5728 -0.2061 0.032 Uiso 1 1 calc R . .
O41 O 0.61977(16) 0.35916(13) 0.32418(14) 0.0170(3) Uani 1 1 d . . .
O42 O 0.60497(16) 0.20222(13) 0.33441(14) 0.0190(4) Uani 1 1 d . . .
C41 C 0.6673(2) 0.2878(2) 0.33782(19) 0.0176(5) Uani 1 1 d . . .
C42 C 0.8120(2) 0.3139(2) 0.3654(2) 0.0205(5) Uani 1 1 d . . .
H41 H 0.8473 0.3813 0.3602 0.025 Uiso 1 1 calc R . .
H42 H 0.8223 0.2550 0.3112 0.025 Uiso 1 1 calc R . .
C43 C 0.8886(2) 0.3271(2) 0.4848(2) 0.0248(6) Uani 1 1 d . . .
H43 H 0.8665 0.3778 0.5366 0.030 Uiso 1 1 calc R . .
H44 H 0.8609 0.2566 0.4865 0.030 Uiso 1 1 calc R . .
C44 C 1.0322(3) 0.3676(2) 0.5234(2) 0.0251(6) Uani 1 1 d . . .
C45 C 1.1477(3) 0.4001(2) 0.5514(2) 0.0304(6) Uani 1 1 d . . .
H45 H 1.2401 0.4261 0.5737 0.036 Uiso 1 1 calc R . .
O51 O 0.60202(17) 0.71165(14) 0.40636(14) 0.0234(4) Uani 1 1 d DU . .
C51 C 0.6642(4) 0.7215(4) 0.3349(4) 0.0196(11) Uani 0.581(7) 1 d PDU A 1
H51 H 0.6309 0.6511 0.2695 0.023 Uiso 0.581(7) 1 calc PR A 1
H52 H 0.7613 0.7441 0.3773 0.023 Uiso 0.581(7) 1 calc PR A 1
C52 C 0.6322(4) 0.8046(4) 0.2954(4) 0.0202(11) Uani 0.581(7) 1 d PDU A 1
H53 H 0.6746 0.8769 0.3598 0.024 Uiso 0.581(7) 1 calc PR A 1
H54 H 0.5352 0.7866 0.2606 0.024 Uiso 0.581(7) 1 calc PR A 1
C53 C 0.6845(14) 0.8042(9) 0.2092(11) 0.030(3) Uani 0.581(7) 1 d PDU A 1
H55 H 0.6659 0.8583 0.1833 0.046 Uiso 0.581(7) 1 calc PR A 1
H56 H 0.6406 0.7328 0.1451 0.046 Uiso 0.581(7) 1 calc PR A 1
H57 H 0.7803 0.8214 0.2441 0.046 Uiso 0.581(7) 1 calc PR A 1
C51A C 0.6047(7) 0.7754(6) 0.3427(6) 0.0331(19) Uani 0.419(7) 1 d PDU A 2
H51A H 0.6439 0.8535 0.3936 0.040 Uiso 0.419(7) 1 calc PR A 2
H52A H 0.5141 0.7582 0.2863 0.040 Uiso 0.419(7) 1 calc PR A 2
C52A C 0.6896(8) 0.7444(8) 0.2859(8) 0.048(2) Uani 0.419(7) 1 d PDU A 2
H53A H 0.6533 0.6653 0.2405 0.058 Uiso 0.419(7) 1 calc PR A 2
H54A H 0.7809 0.7653 0.3435 0.058 Uiso 0.419(7) 1 calc PR A 2
C53A C 0.693(3) 0.801(2) 0.2095(18) 0.075(7) Uani 0.419(7) 1 d PDU A 2
H55A H 0.7497 0.7816 0.1751 0.112 Uiso 0.419(7) 1 calc PR A 2
H56A H 0.7275 0.8792 0.2544 0.112 Uiso 0.419(7) 1 calc PR A 2
H57A H 0.6027 0.7779 0.1506 0.112 Uiso 0.419(7) 1 calc PR A 2
O61 O 0.36152(16) 0.21001(13) 0.21737(13) 0.0164(3) Uani 1 1 d . . .
C61 C 0.1467(3) 0.1459(3) 0.0576(3) 0.0427(8) Uani 1 1 d . . .
H61 H 0.1413 0.2174 0.0905 0.051 Uiso 1 1 calc R . .
H62 H 0.1027 0.0983 0.0831 0.051 Uiso 1 1 calc R . .
C62 C 0.2907(3) 0.1574(2) 0.0974(2) 0.0293(6) Uani 1 1 d . . .
H63 H 0.2958 0.0851 0.0694 0.035 Uiso 1 1 calc R . .
H64 H 0.3323 0.1996 0.0661 0.035 Uiso 1 1 calc R . .
C63 C 0.0760(4) 0.0985(3) -0.0701(3) 0.0559(10) Uani 1 1 d . . .
H65 H 0.1096 0.1512 -0.0944 0.084 Uiso 1 1 calc R . .
H66 H -0.0194 0.0809 -0.0955 0.084 Uiso 1 1 calc R . .
H67 H 0.0923 0.0330 -0.1024 0.084 Uiso 1 1 calc R . .
O71 O 0.25534(16) 0.10327(14) 0.32357(14) 0.0206(4) Uani 1 1 d . . .
C71 C 0.1535(2) 0.1317(2) 0.3452(2) 0.0230(5) Uani 1 1 d . . .
H71 H 0.0892 0.1324 0.2778 0.028 Uiso 1 1 calc R . .
H72 H 0.1923 0.2049 0.4076 0.028 Uiso 1 1 calc R . .
C72 C 0.0827(3) 0.0516(2) 0.3759(2) 0.0281(6) Uani 1 1 d . . .
H73 H 0.1471 0.0522 0.4442 0.034 Uiso 1 1 calc R . .
H74 H 0.0464 -0.0218 0.3142 0.034 Uiso 1 1 calc R . .
C73 C -0.0296(3) 0.0783(3) 0.3970(3) 0.0405(8) Uani 1 1 d . . .
H75 H 0.0060 0.1513 0.4576 0.061 Uiso 1 1 calc R . .
H76 H -0.0711 0.0265 0.4187 0.061 Uiso 1 1 calc R . .
H77 H -0.0956 0.0744 0.3284 0.061 Uiso 1 1 calc R . .
O81 O 0.38884(17) 0.01558(14) 0.21767(14) 0.0222(4) Uani 1 1 d . . .
C81 C 0.4632(3) -0.0304(3) 0.1690(3) 0.0445(9) Uani 1 1 d . . .
H81 H 0.5365 -0.0353 0.2272 0.053 Uiso 1 1 calc R . .
H82 H 0.5028 0.0174 0.1415 0.053 Uiso 1 1 calc R . .
C82 C 0.3813(4) -0.1405(3) 0.0734(3) 0.0558(10) Uani 1 1 d . . .
H83 H 0.4404 -0.1694 0.0463 0.067 Uiso 1 1 calc R . .
H84 H 0.3448 -0.1882 0.1024 0.067 Uiso 1 1 calc R . .
C83 C 0.2702(4) -0.1464(3) -0.0236(3) 0.0543(10) Uani 1 1 d . . .
H85 H 0.2093 -0.1199 0.0013 0.082 Uiso 1 1 calc R . .
H86 H 0.2228 -0.2214 -0.0809 0.082 Uiso 1 1 calc R . .
H87 H 0.3049 -0.1019 -0.0554 0.082 Uiso 1 1 calc R . .

loop_
_atom_site_aniso_label
_atom_site_aniso_U_11
_atom_site_aniso_U_22
_atom_site_aniso_U_33
_atom_site_aniso_U_23
_atom_site_aniso_U_13
_atom_site_aniso_U_12
Ti1 0.0144(2) 0.0143(2) 0.01142(19) 0.00765(16) 0.00412(16) 0.00534(16)
Ti2 0.0131(2) 0.0153(2) 0.01150(19) 0.00782(16) 0.00454(16) 0.00638(16)
Ti3 0.0159(2) 0.0140(2) 0.0136(2) 0.00648(17) 0.00438(17) 0.00509(17)
O1 0.0164(8) 0.0141(8) 0.0125(7) 0.0077(6) 0.0051(6) 0.0064(6)
O2 0.0132(8) 0.0166(8) 0.0126(7) 0.0075(6) 0.0048(6) 0.0059(6)
O11 0.0226(9) 0.0169(9) 0.0177(8) 0.0098(7) 0.0035(7) 0.0056(7)
O12 0.0201(9) 0.0170(9) 0.0180(8) 0.0085(7) 0.0037(7) 0.0071(7)
C11 0.0189(12) 0.0194(12) 0.0194(12) 0.0126(10) 0.0064(10) 0.0080(10)
C12 0.0296(15) 0.0196(13) 0.0291(14) 0.0136(12) -0.0013(12) 0.0071(11)
C13 0.0279(14) 0.0244(14) 0.0245(13) 0.0156(11) 0.0044(11) 0.0101(11)
C14 0.0285(14) 0.0252(13) 0.0190(12) 0.0120(11) 0.0050(11) 0.0128(12)
C15 0.0301(15) 0.0381(16) 0.0322(15) 0.0207(13) 0.0132(13) 0.0169(13)
O21 0.0144(8) 0.0187(9) 0.0153(8) 0.0083(7) 0.0051(7) 0.0061(7)
O22 0.0141(8) 0.0165(8) 0.0165(8) 0.0074(7) 0.0051(7) 0.0050(7)
C21 0.0142(11) 0.0230(12) 0.0123(10) 0.0111(10) 0.0057(9) 0.0075(10)
C22 0.0147(11) 0.0243(13) 0.0220(12) 0.0086(11) 0.0074(10) 0.0061(10)
C23 0.0215(13) 0.0355(16) 0.0306(15) 0.0123(13) 0.0044(12) 0.0136(12)
C24 0.0204(14) 0.0416(17) 0.0323(16) 0.0206(14) 0.0000(12) 0.0069(13)
C25 0.0301(16) 0.066(2) 0.0275(16) 0.0189(16) 0.0059(13) 0.0051(16)
O31 0.0221(9) 0.0200(9) 0.0124(8) 0.0088(7) 0.0051(7) 0.0093(7)
O32 0.0196(8) 0.0190(8) 0.0130(8) 0.0093(7) 0.0054(7) 0.0082(7)
C31 0.0121(11) 0.0213(12) 0.0144(11) 0.0102(10) 0.0048(9) 0.0058(9)
C32 0.0243(12) 0.0243(13) 0.0146(11) 0.0119(10) 0.0103(10) 0.0135(10)
C33 0.0310(14) 0.0272(14) 0.0173(12) 0.0149(11) 0.0110(11) 0.0157(11)
C34 0.0172(12) 0.0249(13) 0.0220(12) 0.0148(11) 0.0065(10) 0.0100(10)
C35 0.0236(13) 0.0409(16) 0.0286(14) 0.0247(13) 0.0139(11) 0.0170(12)
O41 0.0165(8) 0.0226(9) 0.0187(8) 0.0135(7) 0.0090(7) 0.0104(7)
O42 0.0181(8) 0.0196(9) 0.0212(9) 0.0106(7) 0.0080(7) 0.0092(7)
C41 0.0180(12) 0.0243(13) 0.0137(11) 0.0100(10) 0.0068(9) 0.0111(10)
C42 0.0164(12) 0.0276(13) 0.0234(12) 0.0157(11) 0.0092(10) 0.0110(10)
C43 0.0191(12) 0.0338(15) 0.0209(12) 0.0113(11) 0.0084(10) 0.0107(11)
C44 0.0238(13) 0.0283(14) 0.0191(12) 0.0082(11) 0.0070(11) 0.0103(11)
C45 0.0214(14) 0.0357(16) 0.0241(13) 0.0092(12) 0.0053(11) 0.0075(12)
O51 0.0251(9) 0.0240(9) 0.0166(8) 0.0110(7) 0.0079(7) 0.0002(8)
C51 0.019(2) 0.023(2) 0.023(2) 0.0133(19) 0.0124(18) 0.0095(18)
C52 0.022(2) 0.025(2) 0.021(2) 0.0166(19) 0.0115(18) 0.0093(18)
C53 0.036(6) 0.038(5) 0.046(7) 0.034(5) 0.030(5) 0.021(4)
C51A 0.029(4) 0.039(4) 0.040(4) 0.031(3) 0.012(3) 0.012(3)
C52A 0.032(4) 0.072(6) 0.069(6) 0.053(5) 0.031(4) 0.020(4)
C53A 0.059(14) 0.121(16) 0.039(12) 0.047(11) 0.018(9) 0.014(11)
O61 0.0175(8) 0.0177(8) 0.0115(7) 0.0066(7) 0.0037(6) 0.0068(7)
C61 0.0363(17) 0.051(2) 0.0279(15) 0.0144(15) 0.0055(13) 0.0118(15)
C62 0.0402(16) 0.0217(13) 0.0131(12) 0.0070(10) 0.0013(11) 0.0077(12)
C63 0.048(2) 0.057(2) 0.0354(18) 0.0165(17) -0.0019(16) 0.0103(18)
O71 0.0167(8) 0.0211(9) 0.0230(9) 0.0102(7) 0.0086(7) 0.0051(7)
C71 0.0183(12) 0.0208(13) 0.0254(13) 0.0096(11) 0.0061(10) 0.0061(10)
C72 0.0267(14) 0.0271(14) 0.0305(14) 0.0127(12) 0.0140(12) 0.0082(12)
C73 0.0336(17) 0.0372(18) 0.053(2) 0.0166(16) 0.0261(16) 0.0106(14)
O81 0.0258(9) 0.0166(9) 0.0196(9) 0.0050(7) 0.0076(7) 0.0089(7)
C81 0.0335(17) 0.0326(17) 0.0440(19) -0.0065(14) 0.0152(15) 0.0107(14)
C82 0.063(2) 0.048(2) 0.045(2) 0.0043(18) 0.0235(19) 0.029(2)
C83 0.065(3) 0.0361(19) 0.0324(18) 0.0012(15) 0.0105(17) 0.0081(18)

loop_
_atom_type_symbol
_atom_type_description
_atom_type_scat_dispersion_real
_atom_type_scat_dispersion_imag
_atom_type_scat_source
C C 0.0033 0.0016 'International Tables Vol C Tables 4.2.6.8 and 6.1.1.4'
H H 0.0000 0.0000 'International Tables Vol C Tables 4.2.6.8 and 6.1.1.4'
O O 0.0106 0.0060 'International Tables Vol C Tables 4.2.6.8 and 6.1.1.4'
Ti Ti 0.2776 0.4457 'International Tables Vol C Tables 4.2.6.8 and 6.1.1.4'

loop_
_geom_angle_atom_site_label_1
_geom_angle_atom_site_label_2
_geom_angle_atom_site_label_3
_geom_angle
_geom_angle_site_symmetry_1
_geom_angle_site_symmetry_3
O51 Ti1 O2 99.91(8) . .
O51 Ti1 O1 100.01(7) . .
O2 Ti1 O1 96.24(7) . .
O51 Ti1 O12 90.80(8) . .
O2 Ti1 O12 164.48(7) . .
O1 Ti1 O12 92.89(7) . .
O51 Ti1 O21 164.76(7) . .
O2 Ti1 O21 88.97(7) . .
O1 Ti1 O21 91.22(7) . .
O12 Ti1 O21 78.28(7) . .
O51 Ti1 O31 86.34(7) . .
O2 Ti1 O31 86.81(7) . .
O1 Ti1 O31 172.33(7) . .
O12 Ti1 O31 82.66(7) . .
O21 Ti1 O31 81.78(7) . .
O51 Ti1 Ti2 112.20(6) . .
O2 Ti1 Ti2 21.81(5) . .
O1 Ti1 Ti2 110.39(5) . .
O12 Ti1 Ti2 142.73(5) . .
O21 Ti1 Ti2 72.72(5) . .
O31 Ti1 Ti2 70.60(5) . .
O2 Ti2 O1 106.69(7) . 2_666
O2 Ti2 O22 94.01(7) . .
O1 Ti2 O22 92.05(7) 2_666 .
O2 Ti2 O41 92.80(7) . .
O1 Ti2 O41 89.73(7) 2_666 .
O22 Ti2 O41 172.16(7) . .
O2 Ti2 O32 90.66(7) . .
O1 Ti2 O32 162.64(7) 2_666 .
O22 Ti2 O32 86.56(7) . .
O41 Ti2 O32 89.47(7) . .
O2 Ti2 O61 174.47(7) . .
O1 Ti2 O61 78.82(7) 2_666 .
O22 Ti2 O61 86.23(7) . .
O41 Ti2 O61 86.63(7) . .
O32 Ti2 O61 83.83(7) . .
O2 Ti2 Ti3 147.11(5) . .
O1 Ti2 Ti3 41.37(5) 2_666 .
O22 Ti2 Ti3 94.74(5) . .
O41 Ti2 Ti3 81.58(5) . .
O32 Ti2 Ti3 121.47(5) . .
O61 Ti2 Ti3 38.21(5) . .
O2 Ti2 Ti1 23.18(5) . .
O1 Ti2 Ti1 119.47(5) 2_666 .
O22 Ti2 Ti1 74.82(5) . .
O41 Ti2 Ti1 110.84(5) . .
O32 Ti2 Ti1 76.85(5) . .
O61 Ti2 Ti1 153.52(5) . .
Ti3 Ti2 Ti1 158.926(17) . .
O71 Ti3 O81 98.85(8) . .
O71 Ti3 O61 98.28(8) . .
O81 Ti3 O61 97.43(7) . .
O71 Ti3 O11 96.35(8) . 2_666
O81 Ti3 O11 94.44(8) . 2_666
O61 Ti3 O11 159.48(7) . 2_666
O71 Ti3 O1 95.15(7) . 2_666
O81 Ti3 O1 165.34(7) . 2_666
O61 Ti3 O1 76.14(6) . 2_666
O11 Ti3 O1 88.30(6) 2_666 2_666
O71 Ti3 O42 173.55(7) . .
O81 Ti3 O42 86.44(7) . .
O61 Ti3 O42 84.62(7) . .
O11 Ti3 O42 79.47(7) 2_666 .
O1 Ti3 O42 79.90(6) 2_666 .
O71 Ti3 Ti2 104.16(6) . .
O81 Ti3 Ti2 133.67(6) . .
O61 Ti3 Ti2 40.16(5) . .
O11 Ti3 Ti2 121.72(5) 2_666 .
O1 Ti3 Ti2 36.71(4) 2_666 .
O42 Ti3 Ti2 74.34(5) . .
Ti1 O1 Ti2 129.34(9) . 2_666
Ti1 O1 Ti3 128.73(8) . 2_666
Ti2 O1 Ti3 101.92(7) 2_666 2_666
Ti2 O2 Ti1 135.02(9) . .
C11 O11 Ti3 139.93(16) . 2_666
C11 O12 Ti1 128.60(15) . .
O12 C11 O11 125.0(2) . .
O12 C11 C12 119.3(2) . .
O11 C11 C12 115.7(2) . .
C11 C12 C13 116.2(2) . .
C11 C12 H11 108.2 . .
C13 C12 H11 108.2 . .
C11 C12 H12 108.2 . .
C13 C12 H12 108.2 . .
H11 C12 H12 107.4 . .
C14 C13 C12 113.7(2) . .
C14 C13 H13 108.8 . .
C12 C13 H13 108.8 . .
C14 C13 H14 108.8 . .
C12 C13 H14 108.8 . .
H13 C13 H14 107.7 . .
C15 C14 C13 178.6(3) . .
C14 C15 H15 180.0 . .
C21 O21 Ti1 131.32(15) . .
C21 O22 Ti2 132.64(15) . .
O21 C21 O22 125.4(2) . .
O21 C21 C22 117.0(2) . .
O22 C21 C22 117.6(2) . .
C21 C22 C23 110.6(2) . .
C21 C22 H21 109.5 . .
C23 C22 H21 109.5 . .
C21 C22 H22 109.5 . .
C23 C22 H22 109.5 . .
H21 C22 H22 108.1 . .
C24 C23 C22 113.4(2) . .
C24 C23 H23 108.9 . .
C22 C23 H23 108.9 . .
C24 C23 H24 108.9 . .
C22 C23 H24 108.9 . .
H23 C23 H24 107.7 . .
C25 C24 C23 179.4(4) . .
C24 C25 H25 180.0 . .
C31 O31 Ti1 134.50(15) . .
C31 O32 Ti2 129.37(15) . .
O31 C31 O32 125.0(2) . .
O31 C31 C32 119.1(2) . .
O32 C31 C32 115.9(2) . .
C31 C32 C33 113.8(2) . .
C31 C32 H31 108.8 . .
C33 C32 H31 108.8 . .
C31 C32 H32 108.8 . .
C33 C32 H32 108.8 . .
H31 C32 H32 107.7 . .
C34 C33 C32 111.5(2) . .
C34 C33 H33 109.3 . .
C32 C33 H33 109.3 . .
C34 C33 H34 109.3 . .
C32 C33 H34 109.3 . .
H33 C33 H34 108.0 . .
C35 C34 C33 177.8(3) . .
C34 C35 H35 180.0 . .
C41 O41 Ti2 126.74(15) . .
C41 O42 Ti3 131.13(15) . .
O42 C41 O41 125.0(2) . .
O42 C41 C42 118.6(2) . .
O41 C41 C42 116.4(2) . .
C41 C42 C43 108.86(19) . .
C41 C42 H41 109.9 . .
C43 C42 H41 109.9 . .
C41 C42 H42 109.9 . .
C43 C42 H42 109.9 . .
H41 C42 H42 108.3 . .
C44 C43 C42 111.9(2) . .
C44 C43 H43 109.2 . .
C42 C43 H43 109.2 . .
C44 C43 H44 109.2 . .
C42 C43 H44 109.2 . .
H43 C43 H44 107.9 . .
C45 C44 C43 177.9(3) . .
C44 C45 H45 180.0 . .
C51 O51 C51A 45.7(3) . .
C51 O51 Ti1 144.9(2) . .
C51A O51 Ti1 132.8(3) . .
O51 C51 C52 108.9(3) . .
O51 C51 H51 109.9 . .
C52 C51 H51 109.9 . .
O51 C51 H52 109.9 . .
C52 C51 H52 109.9 . .
H51 C51 H52 108.3 . .
C51 C52 C53 108.1(5) . .
C51 C52 H53 110.1 . .
C53 C52 H53 110.1 . .
C51 C52 H54 110.1 . .
C53 C52 H54 110.1 . .
H53 C52 H54 108.4 . .
C52 C53 H55 109.5 . .
C52 C53 H56 109.5 . .
H55 C53 H56 109.5 . .
C52 C53 H57 109.5 . .
H55 C53 H57 109.5 . .
H56 C53 H57 109.5 . .
O51 C51A C52A 105.5(5) . .
O51 C51A H51A 110.6 . .
C52A C51A H51A 110.6 . .
O51 C51A H52A 110.6 . .
C52A C51A H52A 110.6 . .
H51A C51A H52A 108.8 . .
C51A C52A C53A 110.5(11) . .
C51A C52A H53A 109.6 . .
C53A C52A H53A 109.6 . .
C51A C52A H54A 109.6 . .
C53A C52A H54A 109.6 . .
H53A C52A H54A 108.1 . .
C52A C53A H55A 109.5 . .
C52A C53A H56A 109.5 . .
H55A C53A H56A 109.5 . .
C52A C53A H57A 109.5 . .
H55A C53A H57A 109.5 . .
H56A C53A H57A 109.5 . .
C62 O61 Ti3 127.46(15) . .
C62 O61 Ti2 130.79(15) . .
Ti3 O61 Ti2 101.63(7) . .
C62 C61 C63 110.2(3) . .
C62 C61 H61 109.6 . .
C63 C61 H61 109.6 . .
C62 C61 H62 109.6 . .
C63 C61 H62 109.6 . .
H61 C61 H62 108.1 . .
O61 C62 C61 111.1(2) . .
O61 C62 H63 109.4 . .
C61 C62 H63 109.4 . .
O61 C62 H64 109.4 . .
C61 C62 H64 109.4 . .
H63 C62 H64 108.0 . .
C61 C63 H65 109.5 . .
C61 C63 H66 109.5 . .
H65 C63 H66 109.5 . .
C61 C63 H67 109.5 . .
H65 C63 H67 109.5 . .
H66 C63 H67 109.5 . .
C71 O71 Ti3 149.23(16) . .
O71 C71 C72 110.4(2) . .
O71 C71 H71 109.6 . .
C72 C71 H71 109.6 . .
O71 C71 H72 109.6 . .
C72 C71 H72 109.6 . .
H71 C71 H72 108.1 . .
C71 C72 C73 111.7(2) . .
C71 C72 H73 109.3 . .
C73 C72 H73 109.3 . .
C71 C72 H74 109.3 . .
C73 C72 H74 109.3 . .
H73 C72 H74 107.9 . .
C72 C73 H75 109.5 . .
C72 C73 H76 109.5 . .
H75 C73 H76 109.5 . .
C72 C73 H77 109.5 . .
H75 C73 H77 109.5 . .
H76 C73 H77 109.5 . .
C81 O81 Ti3 138.94(18) . .
O81 C81 C82 112.7(3) . .
O81 C81 H81 109.1 . .
C82 C81 H81 109.1 . .
O81 C81 H82 109.1 . .
C82 C81 H82 109.1 . .
H81 C81 H82 107.8 . .
C83 C82 C81 115.9(3) . .
C83 C82 H83 108.3 . .
C81 C82 H83 108.3 . .
C83 C82 H84 108.3 . .
C81 C82 H84 108.3 . .
H83 C82 H84 107.4 . .
C82 C83 H85 109.5 . .
C82 C83 H86 109.5 . .
H85 C83 H86 109.5 . .
C82 C83 H87 109.5 . .
H85 C83 H87 109.5 . .
H86 C83 H87 109.5 . .

loop_
_geom_bond_atom_site_label_1
_geom_bond_atom_site_label_2
_geom_bond_distance
_geom_bond_site_symmetry_2
Ti1 O51 1.7803(17) .
Ti1 O2 1.8764(16) .
Ti1 O1 1.8904(16) .
Ti1 O12 2.0655(17) .
Ti1 O21 2.0748(16) .
Ti1 O31 2.1006(16) .
Ti1 Ti2 3.3701(6) .
Ti2 O2 1.7709(16) .
Ti2 O1 1.9001(16) 2_666
Ti2 O22 2.0109(16) .
Ti2 O41 2.0136(16) .
Ti2 O32 2.0317(16) .
Ti2 O61 2.0481(16) .
Ti2 Ti3 3.1103(6) .
Ti3 O71 1.7737(17) .
Ti3 O81 1.8019(17) .
Ti3 O61 1.9641(16) .
Ti3 O11 2.0297(17) 2_666
Ti3 O1 2.1010(16) 2_666
Ti3 O42 2.1562(17) .
O1 Ti2 1.9001(16) 2_666
O1 Ti3 2.1010(16) 2_666
O11 C11 1.265(3) .
O11 Ti3 2.0297(17) 2_666
O12 C11 1.256(3) .
C11 C12 1.508(3) .
C12 C13 1.528(4) .
C12 H11 0.9900 .
C12 H12 0.9900 .
C13 C14 1.466(4) .
C13 H13 0.9900 .
C13 H14 0.9900 .
C14 C15 1.179(4) .
C15 H15 0.9500 .
O21 C21 1.260(3) .
O22 C21 1.266(3) .
C21 C22 1.506(3) .
C22 C23 1.529(4) .
C22 H21 0.9900 .
C22 H22 0.9900 .
C23 C24 1.464(4) .
C23 H23 0.9900 .
C23 H24 0.9900 .
C24 C25 1.172(5) .
C25 H25 0.9500 .
O31 C31 1.254(3) .
O32 C31 1.275(3) .
C31 C32 1.511(3) .
C32 C33 1.527(3) .
C32 H31 0.9900 .
C32 H32 0.9900 .
C33 C34 1.464(3) .
C33 H33 0.9900 .
C33 H34 0.9900 .
C34 C35 1.184(4) .
C35 H35 0.9500 .
O41 C41 1.284(3) .
O42 C41 1.245(3) .
C41 C42 1.512(3) .
C42 C43 1.533(3) .
C42 H41 0.9900 .
C42 H42 0.9900 .
C43 C44 1.466(4) .
C43 H43 0.9900 .
C43 H44 0.9900 .
C44 C45 1.188(4) .
C45 H45 0.9500 .
O51 C51 1.454(4) .
O51 C51A 1.469(7) .
C51 C52 1.515(6) .
C51 H51 0.9900 .
C51 H52 0.9900 .
C52 C53 1.537(9) .
C52 H53 0.9900 .
C52 H54 0.9900 .
C53 H55 0.9800 .
C53 H56 0.9800 .
C53 H57 0.9800 .
C51A C52A 1.519(10) .
C51A H51A 0.9900 .
C51A H52A 0.9900 .
C52A C53A 1.543(14) .
C52A H53A 0.9900 .
C52A H54A 0.9900 .
C53A H55A 0.9800 .
C53A H56A 0.9800 .
C53A H57A 0.9800 .
O61 C62 1.432(3) .
C61 C62 1.516(4) .
C61 C63 1.524(4) .
C61 H61 0.9900 .
C61 H62 0.9900 .
C62 H63 0.9900 .
C62 H64 0.9900 .
C63 H65 0.9800 .
C63 H66 0.9800 .
C63 H67 0.9800 .
O71 C71 1.420(3) .
C71 C72 1.521(4) .
C71 H71 0.9900 .
C71 H72 0.9900 .
C72 C73 1.526(4) .
C72 H73 0.9900 .
C72 H74 0.9900 .
C73 H75 0.9800 .
C73 H76 0.9800 .
C73 H77 0.9800 .
O81 C81 1.413(3) .
C81 C82 1.500(4) .
C81 H81 0.9900 .
C81 H82 0.9900 .
C82 C83 1.482(5) .
C82 H83 0.9900 .
C82 H84 0.9900 .
C83 H85 0.9800 .
C83 H86 0.9800 .
C83 H87 0.9800 .

loop_
_geom_hbond_atom_site_label_D
_geom_hbond_atom_site_label_H
_geom_hbond_atom_site_label_A
_geom_hbond_distance_DH
_geom_hbond_distance_HA
_geom_hbond_distance_DA
_geom_hbond_angle_DHA
_geom_hbond_site_symmetry_A
C35 H35 O41 0.95 2.31 3.231(3) 163.1 2_665
C45 H45 O2 0.95 2.58 3.510(3) 167.6 2_766
C45 H45 O41 0.95 2.71 3.287(3) 120.0 2_766
C25 H25 C14 0.95 2.65 3.536(4) 155.9 2_565
C25 H25 C15 0.95 2.90 3.830(4) 167.4 2_565

loop_
_geom_torsion_atom_site_label_1
_geom_torsion_atom_site_label_2
_geom_torsion_atom_site_label_3
_geom_torsion_atom_site_label_4
_geom_torsion
_geom_torsion_site_symmetry_1
_geom_torsion_site_symmetry_4
O51 Ti1 Ti2 O2 58.70(14) . .
O1 Ti1 Ti2 O2 -51.91(14) . .
O12 Ti1 Ti2 O2 -177.16(15) . .
O21 Ti1 Ti2 O2 -136.64(14) . .
O31 Ti1 Ti2 O2 136.18(14) . .
O51 Ti1 Ti2 O1 119.92(8) . 2_666
O2 Ti1 Ti2 O1 61.22(14) . 2_666
O1 Ti1 Ti2 O1 9.31(11) . 2_666
O12 Ti1 Ti2 O1 -115.95(10) . 2_666
O21 Ti1 Ti2 O1 -75.42(7) . 2_666
O31 Ti1 Ti2 O1 -162.60(8) . 2_666
O51 Ti1 Ti2 O22 -156.44(8) . .
O2 Ti1 Ti2 O22 144.85(14) . .
O1 Ti1 Ti2 O22 92.95(7) . .
O12 Ti1 Ti2 O22 -32.31(10) . .
O21 Ti1 Ti2 O22 8.22(7) . .
O31 Ti1 Ti2 O22 -78.96(7) . .
O51 Ti1 Ti2 O41 17.84(8) . .
O2 Ti1 Ti2 O41 -40.86(14) . .
O1 Ti1 Ti2 O41 -92.77(7) . .
O12 Ti1 Ti2 O41 141.98(10) . .
O21 Ti1 Ti2 O41 -177.50(7) . .
O31 Ti1 Ti2 O41 95.32(7) . .
O51 Ti1 Ti2 O32 -66.47(8) . .
O2 Ti1 Ti2 O32 -125.17(14) . .
O1 Ti1 Ti2 O32 -177.08(7) . .
O12 Ti1 Ti2 O32 57.66(10) . .
O21 Ti1 Ti2 O32 98.19(7) . .
O31 Ti1 Ti2 O32 11.01(7) . .
O51 Ti1 Ti2 O61 -110.68(12) . .
O2 Ti1 Ti2 O61 -169.39(17) . .
O1 Ti1 Ti2 O61 138.71(12) . .
O12 Ti1 Ti2 O61 13.45(14) . .
O21 Ti1 Ti2 O61 53.98(12) . .
O31 Ti1 Ti2 O61 -33.20(12) . .
O51 Ti1 Ti2 Ti3 141.35(7) . .
O2 Ti1 Ti2 Ti3 82.64(13) . .
O1 Ti1 Ti2 Ti3 30.74(7) . .
O12 Ti1 Ti2 Ti3 -94.52(9) . .
O21 Ti1 Ti2 Ti3 -53.99(7) . .
O31 Ti1 Ti2 Ti3 -141.17(7) . .
O2 Ti2 Ti3 O71 96.60(11) . .
O1 Ti2 Ti3 O71 79.42(9) 2_666 .
O22 Ti2 Ti3 O71 -8.30(7) . .
O41 Ti2 Ti3 O71 178.67(8) . .
O32 Ti2 Ti3 O71 -97.16(8) . .
O61 Ti2 Ti3 O71 -86.06(9) . .
Ti1 Ti2 Ti3 O71 50.65(8) . .
O2 Ti2 Ti3 O81 -145.99(12) . .
O1 Ti2 Ti3 O81 -163.18(11) 2_666 .
O22 Ti2 Ti3 O81 109.10(9) . .
O41 Ti2 Ti3 O81 -63.93(9) . .
O32 Ti2 Ti3 O81 20.24(10) . .
O61 Ti2 Ti3 O81 31.34(11) . .
Ti1 Ti2 Ti3 O81 168.05(8) . .
O2 Ti2 Ti3 O61 -177.34(12) . .
O1 Ti2 Ti3 O61 165.48(10) 2_666 .
O22 Ti2 Ti3 O61 77.76(9) . .
O41 Ti2 Ti3 O61 -95.27(9) . .
O32 Ti2 Ti3 O61 -11.10(9) . .
Ti1 Ti2 Ti3 O61 136.71(9) . .
O2 Ti2 Ti3 O11 -10.26(12) . 2_666
O1 Ti2 Ti3 O11 -27.44(9) 2_666 2_666
O22 Ti2 Ti3 O11 -115.16(8) . 2_666
O41 Ti2 Ti3 O11 71.81(8) . 2_666
O32 Ti2 Ti3 O11 155.98(8) . 2_666
O61 Ti2 Ti3 O11 167.08(10) . 2_666
Ti1 Ti2 Ti3 O11 -56.21(8) . 2_666
O2 Ti2 Ti3 O1 17.18(12) . 2_666
O22 Ti2 Ti3 O1 -87.72(9) . 2_666
O41 Ti2 Ti3 O1 99.25(9) . 2_666
O32 Ti2 Ti3 O1 -176.58(9) . 2_666
O61 Ti2 Ti3 O1 -165.48(10) . 2_666
Ti1 Ti2 Ti3 O1 -28.77(8) . 2_666
O2 Ti2 Ti3 O42 -76.90(11) . .
O1 Ti2 Ti3 O42 -94.09(9) 2_666 .
O22 Ti2 Ti3 O42 178.19(7) . .
O41 Ti2 Ti3 O42 5.16(7) . .
O32 Ti2 Ti3 O42 89.34(7) . .
O61 Ti2 Ti3 O42 100.43(9) . .
Ti1 Ti2 Ti3 O42 -122.86(6) . .
O51 Ti1 O1 Ti2 -128.85(11) . 2_666
O2 Ti1 O1 Ti2 -27.60(12) . 2_666
O12 Ti1 O1 Ti2 139.83(11) . 2_666
O21 Ti1 O1 Ti2 61.50(11) . 2_666
O31 Ti1 O1 Ti2 85.5(5) . 2_666
Ti2 Ti1 O1 Ti2 -10.49(12) . 2_666
O51 Ti1 O1 Ti3 50.95(12) . 2_666
O2 Ti1 O1 Ti3 152.21(10) . 2_666
O12 Ti1 O1 Ti3 -40.37(11) . 2_666
O21 Ti1 O1 Ti3 -118.69(10) . 2_666
O31 Ti1 O1 Ti3 -94.7(5) . 2_666
Ti2 Ti1 O1 Ti3 169.31(8) . 2_666
O1 Ti2 O2 Ti1 -127.19(12) 2_666 .
O22 Ti2 O2 Ti1 -33.84(13) . .
O41 Ti2 O2 Ti1 142.25(12) . .
O32 Ti2 O2 Ti1 52.75(13) . .
O61 Ti2 O2 Ti1 58.4(8) . .
Ti3 Ti2 O2 Ti1 -138.95(8) . .
O51 Ti1 O2 Ti2 -126.57(13) . .
O1 Ti1 O2 Ti2 132.09(12) . .
O12 Ti1 O2 Ti2 6.4(3) . .
O21 Ti1 O2 Ti2 40.97(13) . .
O31 Ti1 O2 Ti2 -40.85(13) . .
O51 Ti1 O12 C11 -59.1(2) . .
O2 Ti1 O12 C11 167.0(2) . .
O1 Ti1 O12 C11 40.9(2) . .
O21 Ti1 O12 C11 131.6(2) . .
O31 Ti1 O12 C11 -145.4(2) . .
Ti2 Ti1 O12 C11 170.89(16) . .
Ti1 O12 C11 O11 -17.9(4) . .
Ti1 O12 C11 C12 160.17(19) . .
Ti3 O11 C11 O12 -19.2(4) 2_666 .
Ti3 O11 C11 C12 162.7(2) 2_666 .
O12 C11 C12 C13 5.1(4) . .
O11 C11 C12 C13 -176.6(2) . .
C11 C12 C13 C14 77.1(3) . .
C12 C13 C14 C15 164(13) . .
O51 Ti1 O21 C21 93.1(3) . .
O2 Ti1 O21 C21 -33.0(2) . .
O1 Ti1 O21 C21 -129.2(2) . .
O12 Ti1 O21 C21 138.1(2) . .
O31 Ti1 O21 C21 53.93(19) . .
Ti2 Ti1 O21 C21 -18.22(18) . .
O2 Ti2 O22 C21 9.1(2) . .
O1 Ti2 O22 C21 116.0(2) 2_666 .
O41 Ti2 O22 C21 -141.0(5) . .
O32 Ti2 O22 C21 -81.3(2) . .
O61 Ti2 O22 C21 -165.4(2) . .
Ti3 Ti2 O22 C21 157.34(19) . .
Ti1 Ti2 O22 C21 -4.04(18) . .
Ti1 O21 C21 O22 23.2(3) . .
Ti1 O21 C21 C22 -155.26(16) . .
Ti2 O22 C21 O21 -7.3(3) . .
Ti2 O22 C21 C22 171.13(15) . .
O21 C21 C22 C23 59.6(3) . .
O22 C21 C22 C23 -119.0(2) . .
C21 C22 C23 C24 70.5(3) . .
C22 C23 C24 C25 79(42) . .
O51 Ti1 O31 C31 94.6(2) . .
O2 Ti1 O31 C31 -5.6(2) . .
O1 Ti1 O31 C31 -119.3(5) . .
O12 Ti1 O31 C31 -174.2(2) . .
O21 Ti1 O31 C31 -95.0(2) . .
Ti2 Ti1 O31 C31 -20.5(2) . .
O2 Ti2 O32 C31 -29.1(2) . .
O1 Ti2 O32 C31 150.8(2) 2_666 .
O22 Ti2 O32 C31 64.92(19) . .
O41 Ti2 O32 C31 -121.85(19) . .
O61 Ti2 O32 C31 151.5(2) . .
Ti3 Ti2 O32 C31 158.37(17) . .
Ti1 Ti2 O32 C31 -10.29(18) . .
Ti1 O31 C31 O32 21.4(4) . .
Ti1 O31 C31 C32 -156.76(17) . .
Ti2 O32 C31 O31 0.7(3) . .
Ti2 O32 C31 C32 178.95(15) . .
O31 C31 C32 C33 -6.0(3) . .
O32 C31 C32 C33 175.7(2) . .
C31 C32 C33 C34 162.9(2) . .
C32 C33 C34 C35 -85(7) . .
O2 Ti2 O41 C41 136.10(19) . .
O1 Ti2 O41 C41 29.40(19) 2_666 .
O22 Ti2 O41 C41 -73.7(6) . .
O32 Ti2 O41 C41 -133.26(19) . .
O61 Ti2 O41 C41 -49.41(19) . .
Ti3 Ti2 O41 C41 -11.32(18) . .
Ti1 Ti2 O41 C41 151.04(17) . .
O71 Ti3 O42 C41 -79.5(7) . .
O81 Ti3 O42 C41 135.4(2) . .
O61 Ti3 O42 C41 37.5(2) . .
O11 Ti3 O42 C41 -129.4(2) 2_666 .
O1 Ti3 O42 C41 -39.3(2) 2_666 .
Ti2 Ti3 O42 C41 -2.03(19) . .
Ti3 O42 C41 O41 -5.6(4) . .
Ti3 O42 C41 C42 171.35(15) . .
Ti2 O41 C41 O42 14.1(3) . .
Ti2 O41 C41 C42 -162.89(15) . .
O42 C41 C42 C43 -63.3(3) . .
O41 C41 C42 C43 113.8(2) . .
C41 C42 C43 C44 -171.8(2) . .
C42 C43 C44 C45 -6(9) . .
O2 Ti1 O51 C51 66.7(4) . .
O1 Ti1 O51 C51 164.9(4) . .
O12 Ti1 O51 C51 -102.0(4) . .
O21 Ti1 O51 C51 -58.2(5) . .
O31 Ti1 O51 C51 -19.4(4) . .
Ti2 Ti1 O51 C51 47.9(4) . .
O2 Ti1 O51 C51A 137.1(4) . .
O1 Ti1 O51 C51A -124.7(4) . .
O12 Ti1 O51 C51A -31.6(4) . .
O21 Ti1 O51 C51A 12.2(6) . .
O31 Ti1 O51 C51A 51.0(4) . .
Ti2 Ti1 O51 C51A 118.3(4) . .
C51A O51 C51 C52 1.5(5) . .
Ti1 O51 C51 C52 106.8(4) . .
O51 C51 C52 C53 -173.4(7) . .
C51 O51 C51A C52A 0.4(5) . .
Ti1 O51 C51A C52A -130.5(5) . .
O51 C51A C52A C53A 176.3(12) . .
O71 Ti3 O61 C62 -81.5(2) . .
O81 Ti3 O61 C62 18.6(2) . .
O11 Ti3 O61 C62 143.4(2) 2_666 .
O1 Ti3 O61 C62 -174.8(2) 2_666 .
O42 Ti3 O61 C62 104.3(2) . .
Ti2 Ti3 O61 C62 176.3(2) . .
O71 Ti3 O61 Ti2 102.18(8) . .
O81 Ti3 O61 Ti2 -157.70(8) . .
O11 Ti3 O61 Ti2 -32.9(2) 2_666 .
O1 Ti3 O61 Ti2 8.88(6) 2_666 .
O42 Ti3 O61 Ti2 -72.02(7) . .
O2 Ti2 O61 C62 -11.3(8) . .
O1 Ti2 O61 C62 174.2(2) 2_666 .
O22 Ti2 O61 C62 81.3(2) . .
O41 Ti2 O61 C62 -95.5(2) . .
O32 Ti2 O61 C62 -5.6(2) . .
Ti3 Ti2 O61 C62 -176.1(2) . .
Ti1 Ti2 O61 C62 37.5(3) . .
O2 Ti2 O61 Ti3 164.8(7) . .
O1 Ti2 O61 Ti3 -9.73(7) 2_666 .
O22 Ti2 O61 Ti3 -102.57(8) . .
O41 Ti2 O61 Ti3 80.66(7) . .
O32 Ti2 O61 Ti3 170.49(8) . .
Ti1 Ti2 O61 Ti3 -146.43(7) . .
Ti3 O61 C62 C61 100.3(3) . .
Ti2 O61 C62 C61 -84.5(3) . .
C63 C61 C62 O61 175.2(3) . .
O81 Ti3 O71 C71 -155.4(3) . .
O61 Ti3 O71 C71 -56.5(3) . .
O11 Ti3 O71 C71 109.1(3) 2_666 .
O1 Ti3 O71 C71 20.2(3) 2_666 .
O42 Ti3 O71 C71 59.8(8) . .
Ti2 Ti3 O71 C71 -15.9(3) . .
Ti3 O71 C71 C72 -154.1(2) . .
O71 C71 C72 C73 -178.6(2) . .
O71 Ti3 O81 C81 -174.5(3) . .
O61 Ti3 O81 C81 85.9(3) . .
O11 Ti3 O81 C81 -77.3(3) 2_666 .
O1 Ti3 O81 C81 23.0(5) 2_666 .
O42 Ti3 O81 C81 1.8(3) . .
Ti2 Ti3 O81 C81 66.1(3) . .
Ti3 O81 C81 C82 -171.8(2) . .
O81 C81 C82 C83 61.3(5) . .
